data_7102916
loop_
_publ_author_name
'Pang, Keliang'
'Tanski, Joseph M'
'Parkin, Gerard'

_publ_section_title
;
 Reactivity of the Ni--&gt;B dative sigma-bond in the nickel boratrane
 compounds [kappa4-B(mimBut)3]NiX (X=Cl, OAc, NCS, N3): synthesis of a
 series of B-functionalized
 tris(2-mercapto-1-tert-butylimidazolyl)borato complexes, [YTmBut)]NiZ.
;
_journal_issue 8
_journal_name_full 'Chemical communications (Cambridge, England)'
_journal_page_first 1008
_journal_page_last 1010
_journal_paper_doi 10.1039/b714466k
_journal_year 2008
_chemical_formula_sum 'C25 H39 B N7 Ni O2 S3'
_chemical_formula_weight 635.33
_chemical_name_systematic
;

?

;
_space_group_IT_number 14
_symmetry_cell_setting monoclinic
_symmetry_space_group_name_Hall '-P 2ybc'
_symmetry_space_group_name_H-M 'P 1 21/c 1'
_atom_sites_solution_hydrogens geom
_atom_sites_solution_primary direct
_atom_sites_solution_secondary difmap
_audit_creation_method SHELXL-97
_cell_angle_alpha 90.00
_cell_angle_beta 91.7673(4)
_cell_angle_gamma 90.00
_cell_formula_units_Z 4
_cell_length_a 10.4645(4)
_cell_length_b 14.1609(5)
_cell_length_c 20.7525(7)
_cell_measurement_reflns_used 9562
_cell_measurement_temperature 115(2)
_cell_measurement_theta_max 27.68
_cell_measurement_theta_min 2.42
_cell_volume 3073.78(19)
_computing_cell_refinement 'Bruker SMART'
_computing_data_collection 'Bruker SMART'
_computing_data_reduction 'Bruker SAINT'
_computing_molecular_graphics 'Bruker SHELXTL'
_computing_publication_material 'Bruker SHELXTL'
_computing_structure_refinement 'SHELXL-97 (Sheldrick, 1997)'
_computing_structure_solution 'SHELXS-97 (Sheldrick, 1990)'
_diffrn_ambient_temperature 115(2)
_diffrn_measured_fraction_theta_full 0.948
_diffrn_measured_fraction_theta_max 0.948
_diffrn_measurement_device_type 'CCD area detector'
_diffrn_measurement_method 'phi and omega scans'
_diffrn_radiation_monochromator graphite
_diffrn_radiation_source 'fine-focus sealed tube'
_diffrn_radiation_type MoK\a
_diffrn_radiation_wavelength 0.71073
_diffrn_reflns_av_R_equivalents 0.0374
_diffrn_reflns_av_sigmaI/netI 0.0333
_diffrn_reflns_limit_h_max 13
_diffrn_reflns_limit_h_min -13
_diffrn_reflns_limit_k_max 18
_diffrn_reflns_limit_k_min -18
_diffrn_reflns_limit_l_max 26
_diffrn_reflns_limit_l_min -27
_diffrn_reflns_number 34140
_diffrn_reflns_theta_full 28.22
_diffrn_reflns_theta_max 28.22
_diffrn_reflns_theta_min 1.74
_exptl_absorpt_coefficient_mu 0.870
_exptl_absorpt_correction_T_max 0.9660
_exptl_absorpt_correction_T_min 0.7333
_exptl_absorpt_correction_type empirical
_exptl_absorpt_process_details sadabs
_exptl_crystal_colour translucent
_exptl_crystal_density_diffrn 1.373
_exptl_crystal_density_method 'not measured'
_exptl_crystal_description Needle
_exptl_crystal_F_000 1340
_exptl_crystal_size_max 0.38
_exptl_crystal_size_mid 0.07
_exptl_crystal_size_min 0.04
_refine_diff_density_max 1.272
_refine_diff_density_min -0.946
_refine_diff_density_rms 0.078
_refine_ls_extinction_method none
_refine_ls_goodness_of_fit_ref 1.034
_refine_ls_hydrogen_treatment constr
_refine_ls_matrix_type full
_refine_ls_number_parameters 348
_refine_ls_number_reflns 7181
_refine_ls_number_restraints 0
_refine_ls_restrained_S_all 1.034
_refine_ls_R_factor_all 0.0646
_refine_ls_R_factor_gt 0.0448
_refine_ls_shift/su_max 0.002
_refine_ls_shift/su_mean 0.000
_refine_ls_structure_factor_coef Fsqd
_refine_ls_weighting_details 'calc w=1/[\s^2^(Fo^2^)+(0.0577P)^2^+3.8841P] where P=(Fo^2^+2Fc^2^)/3'
_refine_ls_weighting_scheme calc
_refine_ls_wR_factor_gt 0.1103
_refine_ls_wR_factor_ref 0.1216
_reflns_number_gt 5579
_reflns_number_total 7181
_reflns_threshold_expression >2sigma(I)
_cod_data_source_file b714466k.txt
_cod_data_source_block tmnioac
_cod_depositor_comments
;
The following automatic conversions were performed:
'_symmetry_cell_setting' value 'Monoclinic' changed to 'monoclinic'
according to '/home/saulius/struct/CIF-dictionaries/cif_core.dic'
dictionary named 'cif_core.dic' version 2.4.1 from 2010-06-29.

Automatic conversion script
Id: cif_fix_enum 1527 2010-12-29 10:47:43Z saulius 
;
_cod_original_sg_symbol_H-M P2(1)/c
_cod_database_code 7102916

loop_
_symmetry_equiv_pos_as_xyz
'x, y, z'
'-x, y+1/2, -z+1/2'
'-x, -y, -z'
'x, -y-1/2, z-1/2'

loop_
_atom_site_label
_atom_site_type_symbol
_atom_site_fract_x
_atom_site_fract_y
_atom_site_fract_z
_atom_site_U_iso_or_equiv
_atom_site_adp_type
_atom_site_occupancy
_atom_site_symmetry_multiplicity
_atom_site_calc_flag
_atom_site_refinement_flags
_atom_site_disorder_assembly
_atom_site_disorder_group
Ni Ni 0.32464(3) 1.08460(2) 0.189491(16) 0.02023(10) Uani 1 1 d . . .
O1 O 0.19907(18) 1.16415(13) 0.13837(10) 0.0285(4) Uani 1 1 d . . .
O2 O 0.2901(2) 1.30382(14) 0.15784(10) 0.0370(5) Uani 1 1 d . . .
B B 0.4506(3) 0.99015(19) 0.23812(14) 0.0197(6) Uani 1 1 d . . .
S1 S 0.18310(7) 0.96502(5) 0.17681(4) 0.03066(17) Uani 1 1 d . . .
S2 S 0.47347(7) 1.10414(5) 0.11619(4) 0.03036(17) Uani 1 1 d . . .
S3 S 0.30337(7) 1.16088(5) 0.28369(3) 0.02903(16) Uani 1 1 d . . .
N11 N 0.3859(2) 0.89186(14) 0.23992(10) 0.0200(4) Uani 1 1 d . . .
N12 N 0.2412(2) 0.78304(15) 0.21943(11) 0.0252(5) Uani 1 1 d . . .
N21 N 0.5772(2) 0.98395(14) 0.20164(10) 0.0194(4) Uani 1 1 d . . .
N22 N 0.7148(2) 1.02134(15) 0.12789(10) 0.0233(5) Uani 1 1 d . . .
N31 N 0.4784(2) 1.02744(15) 0.30714(10) 0.0242(5) Uani 1 1 d . . .
N32 N 0.4609(2) 1.12019(16) 0.39096(11) 0.0280(5) Uani 1 1 d . . .
C1 C 0.2091(2) 1.25232(18) 0.13207(13) 0.0238(5) Uani 1 1 d . . .
C2 C 0.1085(3) 1.2970(2) 0.08712(17) 0.0406(8) Uani 1 1 d . . .
H2A H 0.1348 1.3614 0.0763 0.061 Uiso 1 1 calc R . .
H2B H 0.0264 1.2990 0.1085 0.061 Uiso 1 1 calc R . .
H2C H 0.0996 1.2595 0.0476 0.061 Uiso 1 1 calc R . .
C11 C 0.2703(2) 0.87592(18) 0.21212(12) 0.0211(5) Uani 1 1 d . . .
C12 C 0.4321(3) 0.80715(18) 0.26606(14) 0.0266(6) Uani 1 1 d . . .
H12A H 0.5114 0.7982 0.2888 0.032 Uiso 1 1 calc R . .
C13 C 0.3434(3) 0.7409(2) 0.25311(15) 0.0295(6) Uani 1 1 d . . .
H13A H 0.3492 0.6762 0.2649 0.035 Uiso 1 1 calc R . .
C14 C 0.1180(3) 0.7360(2) 0.19830(16) 0.0351(7) Uani 1 1 d . . .
C15 C 0.1271(3) 0.6308(2) 0.2155(2) 0.0556(11) Uani 1 1 d . . .
H15A H 0.1451 0.6240 0.2619 0.083 Uiso 1 1 calc R . .
H15B H 0.1960 0.6016 0.1916 0.083 Uiso 1 1 calc R . .
H15C H 0.0459 0.5997 0.2040 0.083 Uiso 1 1 calc R . .
C16 C 0.0998(4) 0.7460(3) 0.12575(18) 0.0488(9) Uani 1 1 d . . .
H16A H 0.1704 0.7145 0.1044 0.073 Uiso 1 1 calc R . .
H16B H 0.0987 0.8131 0.1142 0.073 Uiso 1 1 calc R . .
H16C H 0.0187 0.7167 0.1119 0.073 Uiso 1 1 calc R . .
C17 C 0.0101(3) 0.7805(2) 0.23555(19) 0.0445(8) Uani 1 1 d . . .
H17A H 0.0212 0.7652 0.2814 0.067 Uiso 1 1 calc R . .
H17B H -0.0722 0.7558 0.2192 0.067 Uiso 1 1 calc R . .
H17C H 0.0119 0.8492 0.2299 0.067 Uiso 1 1 calc R . .
C21 C 0.5939(2) 1.03547(17) 0.14819(12) 0.0199(5) Uani 1 1 d . . .
C22 C 0.6897(3) 0.93367(18) 0.21480(13) 0.0249(6) Uani 1 1 d . . .
H22A H 0.7043 0.8908 0.2495 0.030 Uiso 1 1 calc R . .
C23 C 0.7736(3) 0.95653(19) 0.16983(13) 0.0263(6) Uani 1 1 d . . .
H23A H 0.8582 0.9328 0.1670 0.032 Uiso 1 1 calc R . .
C24 C 0.7753(3) 1.0661(2) 0.07040(14) 0.0315(6) Uani 1 1 d . . .
C25 C 0.9163(3) 1.0391(3) 0.07087(17) 0.0439(8) Uani 1 1 d . . .
H25A H 0.9565 1.0561 0.1126 0.066 Uiso 1 1 calc R . .
H25B H 0.9588 1.0730 0.0364 0.066 Uiso 1 1 calc R . .
H25C H 0.9244 0.9709 0.0640 0.066 Uiso 1 1 calc R . .
C26 C 0.7674(3) 1.1734(2) 0.07699(19) 0.0441(8) Uani 1 1 d . . .
H26A H 0.6776 1.1926 0.0788 0.066 Uiso 1 1 calc R . .
H26B H 0.8064 1.2033 0.0398 0.066 Uiso 1 1 calc R . .
H26C H 0.8133 1.1932 0.1166 0.066 Uiso 1 1 calc R . .
C27 C 0.7062(4) 1.0304(3) 0.01014(15) 0.0464(8) Uani 1 1 d . . .
H27A H 0.6156 1.0475 0.0115 0.070 Uiso 1 1 calc R . .
H27B H 0.7145 0.9616 0.0077 0.070 Uiso 1 1 calc R . .
H27C H 0.7438 1.0591 -0.0278 0.070 Uiso 1 1 calc R . .
C31 C 0.4163(3) 1.10293(17) 0.33026(13) 0.0233(5) Uani 1 1 d . . .
C32 C 0.5653(3) 0.9962(2) 0.35444(14) 0.0352(7) Uani 1 1 d . . .
H32A H 0.6220 0.9442 0.3512 0.042 Uiso 1 1 calc R . .
C33 C 0.5543(3) 1.0534(2) 0.40556(14) 0.0375(7) Uani 1 1 d . . .
H33A H 0.6024 1.0489 0.4450 0.045 Uiso 1 1 calc R . .
C34 C 0.4287(3) 1.20265(19) 0.43356(14) 0.0329(7) Uani 1 1 d . . .
C35 C 0.4844(6) 1.1833(3) 0.50091(16) 0.0709(15) Uani 1 1 d . . .
H35A H 0.4506 1.1235 0.5169 0.106 Uiso 1 1 calc R . .
H35B H 0.4607 1.2347 0.5299 0.106 Uiso 1 1 calc R . .
H35C H 0.5777 1.1794 0.4993 0.106 Uiso 1 1 calc R . .
C36 C 0.2845(4) 1.2142(3) 0.4367(2) 0.0597(12) Uani 1 1 d . . .
H36A H 0.2467 1.1555 0.4523 0.090 Uiso 1 1 calc R . .
H36B H 0.2489 1.2288 0.3936 0.090 Uiso 1 1 calc R . .
H36C H 0.2650 1.2659 0.4662 0.090 Uiso 1 1 calc R . .
C37 C 0.4888(3) 1.2908(2) 0.40548(16) 0.0363(7) Uani 1 1 d . . .
H37A H 0.5812 1.2815 0.4025 0.054 Uiso 1 1 calc R . .
H37B H 0.4724 1.3450 0.4335 0.054 Uiso 1 1 calc R . .
H37C H 0.4514 1.3028 0.3624 0.054 Uiso 1 1 calc R . .
C2S C 0.1828(4) 0.9475(3) 0.4337(2) 0.0613(11) Uiso 1 1 d . . .
N1S N 0.1899(7) 0.9466(5) 0.4858(3) 0.135(2) Uiso 1 1 d . . .
C1S C 0.1752(8) 0.9425(6) 0.3664(4) 0.134(3) Uiso 1 1 d . . .
H1SA H 0.2253 0.9939 0.3481 0.202 Uiso 1 1 calc R . .
H1SB H 0.0857 0.9483 0.3516 0.202 Uiso 1 1 calc R . .
H1SC H 0.2093 0.8817 0.3522 0.202 Uiso 1 1 calc R . .

loop_
_atom_site_aniso_label
_atom_site_aniso_U_11
_atom_site_aniso_U_22
_atom_site_aniso_U_33
_atom_site_aniso_U_23
_atom_site_aniso_U_13
_atom_site_aniso_U_12
Ni 0.02190(18) 0.01435(16) 0.02425(18) 0.00187(12) -0.00224(13) 0.00238(12)
O1 0.0249(10) 0.0214(9) 0.0386(11) 0.0035(8) -0.0077(8) 0.0004(8)
O2 0.0495(13) 0.0201(10) 0.0408(12) 0.0007(9) -0.0069(10) -0.0061(9)
B 0.0240(14) 0.0133(12) 0.0216(14) 0.0010(10) -0.0029(11) 0.0017(10)
S1 0.0257(4) 0.0192(3) 0.0461(4) 0.0093(3) -0.0133(3) -0.0030(3)
S2 0.0241(3) 0.0368(4) 0.0301(4) 0.0163(3) 0.0005(3) 0.0067(3)
S3 0.0306(4) 0.0248(3) 0.0316(4) -0.0061(3) -0.0017(3) 0.0093(3)
N11 0.0225(11) 0.0152(10) 0.0225(11) 0.0020(8) 0.0000(8) 0.0025(8)
N12 0.0234(11) 0.0174(10) 0.0347(13) 0.0051(9) -0.0006(9) -0.0027(9)
N21 0.0219(11) 0.0163(10) 0.0197(10) 0.0007(8) -0.0036(8) 0.0005(8)
N22 0.0237(11) 0.0221(11) 0.0241(11) 0.0025(9) 0.0007(9) 0.0016(9)
N31 0.0348(13) 0.0157(10) 0.0217(11) -0.0012(8) -0.0028(9) 0.0035(9)
N32 0.0469(15) 0.0174(10) 0.0196(11) -0.0014(9) 0.0000(10) 0.0009(10)
C1 0.0225(13) 0.0222(13) 0.0271(14) -0.0007(11) 0.0081(10) 0.0020(10)
C2 0.0314(16) 0.0415(18) 0.0492(19) 0.0195(15) 0.0062(14) 0.0103(14)
C11 0.0217(12) 0.0175(12) 0.0243(13) 0.0021(10) 0.0016(10) 0.0001(10)
C12 0.0250(13) 0.0187(12) 0.0360(15) 0.0084(11) -0.0020(11) 0.0033(10)
C13 0.0249(14) 0.0213(13) 0.0421(16) 0.0108(12) -0.0001(12) 0.0021(11)
C14 0.0272(15) 0.0228(14) 0.0545(19) 0.0091(13) -0.0102(13) -0.0080(11)
C15 0.0416(19) 0.0250(16) 0.099(3) 0.0164(18) -0.019(2) -0.0138(14)
C16 0.051(2) 0.0372(18) 0.057(2) -0.0008(16) -0.0181(17) -0.0139(16)
C17 0.0259(15) 0.0422(19) 0.065(2) 0.0152(17) 0.0011(15) -0.0065(13)
C21 0.0222(12) 0.0161(11) 0.0212(12) -0.0006(9) -0.0025(10) -0.0012(9)
C22 0.0248(13) 0.0202(13) 0.0293(14) 0.0053(10) -0.0048(11) 0.0035(10)
C23 0.0259(14) 0.0210(13) 0.0318(14) 0.0013(11) -0.0027(11) 0.0046(10)
C24 0.0289(15) 0.0339(16) 0.0321(15) 0.0087(12) 0.0070(12) 0.0011(12)
C25 0.0351(17) 0.049(2) 0.048(2) 0.0091(16) 0.0164(15) 0.0083(15)
C26 0.0364(17) 0.0333(17) 0.064(2) 0.0132(16) 0.0175(16) -0.0002(14)
C27 0.049(2) 0.061(2) 0.0288(16) 0.0079(16) 0.0046(14) -0.0083(17)
C31 0.0309(14) 0.0153(12) 0.0239(13) -0.0003(10) 0.0038(11) -0.0010(10)
C32 0.0518(19) 0.0267(14) 0.0264(15) -0.0021(12) -0.0116(13) 0.0124(13)
C33 0.062(2) 0.0256(14) 0.0244(14) -0.0007(12) -0.0108(14) 0.0064(14)
C34 0.0558(19) 0.0190(13) 0.0242(14) -0.0062(11) 0.0045(13) -0.0011(13)
C35 0.159(5) 0.0297(18) 0.0235(16) -0.0093(14) -0.012(2) 0.019(2)
C36 0.060(2) 0.055(2) 0.066(3) -0.034(2) 0.035(2) -0.0147(19)
C37 0.0486(19) 0.0204(14) 0.0402(17) -0.0054(12) 0.0056(14) -0.0005(13)

loop_
_atom_type_symbol
_atom_type_description
_atom_type_scat_dispersion_real
_atom_type_scat_dispersion_imag
_atom_type_scat_source
C C 0.0033 0.0016 'International Tables Vol C Tables 4.2.6.8 and 6.1.1.4'
H H 0.0000 0.0000 'International Tables Vol C Tables 4.2.6.8 and 6.1.1.4'
B B 0.0013 0.0007 'International Tables Vol C Tables 4.2.6.8 and 6.1.1.4'
N N 0.0061 0.0033 'International Tables Vol C Tables 4.2.6.8 and 6.1.1.4'
O O 0.0106 0.0060 'International Tables Vol C Tables 4.2.6.8 and 6.1.1.4'
S S 0.1246 0.1234 'International Tables Vol C Tables 4.2.6.8 and 6.1.1.4'
Ni Ni 0.3393 1.1124 'International Tables Vol C Tables 4.2.6.8 and 6.1.1.4'

loop_
_geom_angle_atom_site_label_1
_geom_angle_atom_site_label_2
_geom_angle_atom_site_label_3
_geom_angle
_geom_angle_site_symmetry_1
_geom_angle_site_symmetry_3
_geom_angle_publ_flag
O1 Ni B 174.68(9) . . ?
O1 Ni S2 91.69(6) . . ?
B Ni S2 88.05(8) . . ?
O1 Ni S3 96.26(6) . . ?
B Ni S3 88.04(8) . . ?
S2 Ni S3 128.58(3) . . ?
O1 Ni S1 86.73(6) . . ?
B Ni S1 88.74(8) . . ?
S2 Ni S1 118.89(3) . . ?
S3 Ni S1 112.26(3) . . ?
C1 O1 Ni 123.71(18) . . ?
N31 B N11 110.8(2) . . ?
N31 B N21 109.4(2) . . ?
N11 B N21 110.0(2) . . ?
N31 B Ni 108.86(17) . . ?
N11 B Ni 108.32(17) . . ?
N21 B Ni 109.45(17) . . ?
C11 S1 Ni 99.45(9) . . ?
C21 S2 Ni 100.76(9) . . ?
C31 S3 Ni 100.09(9) . . ?
C11 N11 C12 108.6(2) . . ?
C11 N11 B 121.9(2) . . ?
C12 N11 B 129.5(2) . . ?
C11 N12 C13 107.5(2) . . ?
C11 N12 C14 126.1(2) . . ?
C13 N12 C14 126.4(2) . . ?
C21 N21 C22 107.9(2) . . ?
C21 N21 B 120.5(2) . . ?
C22 N21 B 131.5(2) . . ?
C21 N22 C23 107.5(2) . . ?
C21 N22 C24 126.9(2) . . ?
C23 N22 C24 125.6(2) . . ?
C31 N31 C32 108.2(2) . . ?
C31 N31 B 121.5(2) . . ?
C32 N31 B 130.3(2) . . ?
C31 N32 C33 107.5(2) . . ?
C31 N32 C34 127.5(2) . . ?
C33 N32 C34 124.6(2) . . ?
O2 C1 O1 127.0(3) . . ?
O2 C1 C2 118.3(3) . . ?
O1 C1 C2 114.6(3) . . ?
N11 C11 N12 108.4(2) . . ?
N11 C11 S1 121.46(19) . . ?
N12 C11 S1 130.1(2) . . ?
C13 C12 N11 107.1(2) . . ?
C12 C13 N12 108.4(2) . . ?
N12 C14 C16 109.1(3) . . ?
N12 C14 C17 108.1(3) . . ?
C16 C14 C17 113.1(3) . . ?
N12 C14 C15 108.4(2) . . ?
C16 C14 C15 109.0(3) . . ?
C17 C14 C15 109.0(3) . . ?
N21 C21 N22 108.8(2) . . ?
N21 C21 S2 121.08(19) . . ?
N22 C21 S2 130.1(2) . . ?
C23 C22 N21 107.9(2) . . ?
C22 C23 N22 107.9(2) . . ?
N22 C24 C27 108.2(2) . . ?
N22 C24 C25 108.7(2) . . ?
C27 C24 C25 111.1(3) . . ?
N22 C24 C26 108.8(2) . . ?
C27 C24 C26 112.4(3) . . ?
C25 C24 C26 107.7(3) . . ?
N31 C31 N32 108.6(2) . . ?
N31 C31 S3 120.7(2) . . ?
N32 C31 S3 130.6(2) . . ?
C33 C32 N31 107.2(3) . . ?
C32 C33 N32 108.4(3) . . ?
N32 C34 C36 110.4(3) . . ?
N32 C34 C37 108.0(2) . . ?
C36 C34 C37 110.5(3) . . ?
N32 C34 C35 108.2(2) . . ?
C36 C34 C35 109.4(3) . . ?
C37 C34 C35 110.4(3) . . ?
N1S C2S C1S 176.3(7) . . ?

loop_
_geom_bond_atom_site_label_1
_geom_bond_atom_site_label_2
_geom_bond_distance
_geom_bond_site_symmetry_2
_geom_bond_publ_flag
Ni O1 2.0087(18) . ?
Ni B 2.112(3) . ?
Ni S2 2.2275(8) . ?
Ni S3 2.2505(8) . ?
Ni S1 2.2599(7) . ?
O1 C1 1.260(3) . ?
O2 C1 1.228(3) . ?
B N31 1.546(3) . ?
B N11 1.549(3) . ?
B N21 1.549(4) . ?
S1 C11 1.709(3) . ?
S2 C21 1.710(3) . ?
S3 C31 1.713(3) . ?
N11 C11 1.344(3) . ?
N11 C12 1.396(3) . ?
N12 C11 1.359(3) . ?
N12 C13 1.393(3) . ?
N12 C14 1.505(3) . ?
N21 C21 1.344(3) . ?
N21 C22 1.396(3) . ?
N22 C21 1.361(3) . ?
N22 C23 1.395(3) . ?
N22 C24 1.507(3) . ?
N31 C31 1.347(3) . ?
N31 C32 1.390(3) . ?
N32 C31 1.352(3) . ?
N32 C33 1.387(4) . ?
N32 C34 1.509(3) . ?
C1 C2 1.523(4) . ?
C12 C13 1.341(4) . ?
C14 C16 1.518(5) . ?
C14 C17 1.525(5) . ?
C14 C15 1.534(4) . ?
C22 C23 1.340(4) . ?
C24 C27 1.512(4) . ?
C24 C25 1.524(4) . ?
C24 C26 1.528(4) . ?
C32 C33 1.342(4) . ?
C34 C36 1.521(5) . ?
C34 C37 1.522(4) . ?
C34 C35 1.523(5) . ?
C2S N1S 1.082(7) . ?
C2S C1S 1.398(8) . ?
